data_1567860
loop_
_publ_author_name
'Tilly, David P.'
'\<Zabka, Matej'
'Vitorica-Yrzebal, Inigo'
'Sparkes, Hazel Anne'
'Pridmore, Natalie E.'
'Clayden, Jonathan'

_publ_section_title
;
 Supramolecular interactions between ethylene-bridged oligoureas:
 nanorings and chains formed by cooperative positive allostery
;
_journal_name_full 'Chemical Science'
_journal_paper_doi 10.1039/D2SC04716K
_journal_year 2022
_chemical_formula_moiety '0.5(C42 H47 F6 N6 O5), 0.5(C42 H48 F6 N6 O5)'
_chemical_formula_sum 'C42 H47.5 F6 N6 O5'
_chemical_formula_weight 830.36
_chemical_melting_point 444
_space_group_crystal_system triclinic
_space_group_IT_number 2
_space_group_name_Hall '-P 1'
_space_group_name_H-M_alt 'P -1'
_atom_sites_solution_hydrogens geom
_atom_sites_solution_primary dual
_audit_creation_date 2021-06-22
_audit_creation_method
;
Olex2 1.3
(compiled 2020.11.12 svn.r5f609507 for OlexSys, GUI svn.r6272)
;
_audit_update_record
;
2022-07-13 deposited with the CCDC.	2022-10-25 downloaded from the CCDC.
;
_cell_angle_alpha 84.902(4)
_cell_angle_beta 89.962(4)
_cell_angle_gamma 87.554(4)
_cell_formula_units_Z 4
_cell_length_a 9.9573(5)
_cell_length_b 19.5693(11)
_cell_length_c 20.9138(11)
_cell_measurement_reflns_used 10052
_cell_measurement_temperature 100
_cell_measurement_theta_max 24.4800
_cell_measurement_theta_min 1.8860
_cell_volume 4055.4(4)
_computing_cell_refinement 'CrysAlisPro 1.171.41.93a (Rigaku OD, 2020)'
_computing_data_collection 'CrysAlisPro 1.171.41.93a (Rigaku OD, 2020)'
_computing_data_reduction 'CrysAlisPro 1.171.41.93a (Rigaku OD, 2020)'
_computing_molecular_graphics 'Olex2 1.3 (Dolomanov et al., 2009)'
_computing_publication_material 'Olex2 1.3 (Dolomanov et al., 2009)'
_computing_structure_refinement 'SHELXL 2018/3 (Sheldrick, 2015)'
_computing_structure_solution 'SHELXT  (Sheldrick, 2015)'
_diffrn_ambient_temperature 100
_diffrn_detector 'Hybrid Pixel Array Detector'
_diffrn_detector_area_resol_mean 5.8140
_diffrn_detector_type 'Rigaku Saturn724+'
_diffrn_measured_fraction_theta_full 0.962
_diffrn_measured_fraction_theta_max 0.953
_diffrn_measurement_details
;
List of Runs (angles in degrees, time in seconds):

  # Type    Start    End  Width  t~exp~   \w     \q     \k     \f   Frames
#--------------------------------------------------------------------------
  1  \f      0.00 179.00   1.00    0.20   0.00   0.00   0.00    --   179
  2  \w   -145.00  24.00   1.00    0.20    --   30.00   0.00   0.00  169
  3  \w   -145.00  24.00   1.00    0.20    --   30.00   0.00 120.00  169
  4  \w   -145.00  24.00   1.00    0.20    --   30.00   0.00 240.00  169
;
_diffrn_measurement_device 'CrystalLogic Kappa (4 circle)'
_diffrn_measurement_device_type 'dectris-CrysAlisPro-abstract goniometer imported dectris images'
_diffrn_measurement_method '\w and \f scans'
_diffrn_orient_matrix_type 'CrysAlisPro convention (1999,Acta A55,543-557)'
_diffrn_orient_matrix_UB_11 0.0162077000
_diffrn_orient_matrix_UB_12 0.0195009000
_diffrn_orient_matrix_UB_13 -0.0277761000
_diffrn_orient_matrix_UB_21 -0.0398830000
_diffrn_orient_matrix_UB_22 0.0269398000
_diffrn_orient_matrix_UB_23 0.0093759000
_diffrn_orient_matrix_UB_31 0.0542492000
_diffrn_orient_matrix_UB_32 0.0120587000
_diffrn_orient_matrix_UB_33 0.0153105000
_diffrn_radiation_collimation '0.3 x 1.5 Double Pinhole'
_diffrn_radiation_monochromator Synchrotron
_diffrn_radiation_probe x-ray
_diffrn_radiation_type Synchrotron
_diffrn_radiation_wavelength 0.6889
_diffrn_reflns_av_unetI/netI 0.0395
_diffrn_reflns_Laue_measured_fraction_full 0.962
_diffrn_reflns_Laue_measured_fraction_max 0.953
_diffrn_reflns_limit_h_max 11
_diffrn_reflns_limit_h_min -11
_diffrn_reflns_limit_k_max 23
_diffrn_reflns_limit_k_min -23
_diffrn_reflns_limit_l_max 25
_diffrn_reflns_limit_l_min -25
_diffrn_reflns_number 40914
_diffrn_reflns_point_group_measured_fraction_full 0.962
_diffrn_reflns_point_group_measured_fraction_max 0.953
_diffrn_reflns_theta_full 24.415
_diffrn_reflns_theta_max 24.610
_diffrn_reflns_theta_min 1.895
_diffrn_source Synchrotron
_diffrn_source_type 'Undulator, I19, DLS, RAL'
_exptl_absorpt_coefficient_mu 0.100
_exptl_absorpt_correction_T_max 1.00000
_exptl_absorpt_correction_T_min 0.92255
_exptl_absorpt_correction_type multi-scan
_exptl_absorpt_process_details
;
CrysAlisPro 1.171.41.93a (Rigaku Oxford Diffraction, 2020)
Empirical absorption correction using spherical harmonics,
implemented in SCALE3 ABSPACK scaling algorithm.
;
_exptl_crystal_colour 'clear light colourless'
_exptl_crystal_colour_lustre clear
_exptl_crystal_colour_modifier light
_exptl_crystal_colour_primary colourless
_exptl_crystal_density_diffrn 1.360
_exptl_crystal_description plate
_exptl_crystal_F_000 1742
_exptl_crystal_recrystallization_method 'Re-crystallisation from solvent: Acetonitrile'
_exptl_crystal_size_max 0.04
_exptl_crystal_size_mid 0.04
_exptl_crystal_size_min 0.02
_refine_diff_density_max 0.917
_refine_diff_density_min -0.637
_refine_diff_density_rms 0.154
_refine_ls_extinction_method none
_refine_ls_goodness_of_fit_ref 1.508
_refine_ls_hydrogen_treatment constr
_refine_ls_matrix_type full
_refine_ls_number_parameters 1070
_refine_ls_number_reflns 40914
_refine_ls_number_restraints 0
_refine_ls_restrained_S_all 1.508
_refine_ls_R_factor_all 0.1602
_refine_ls_R_factor_gt 0.1231
_refine_ls_shift/su_max 0.000
_refine_ls_shift/su_mean 0.000
_refine_ls_structure_factor_coef Fsqd
_refine_ls_weighting_details 'w=1/[\s^2^(Fo^2^)+(0.2000P)^2^] where P=(Fo^2^+2Fc^2^)/3'
_refine_ls_weighting_scheme calc
_refine_ls_wR_factor_gt 0.3821
_refine_ls_wR_factor_ref 0.4043
_reflns_Friedel_coverage 0.000
_reflns_number_gt 26140
_reflns_number_total 40914
_reflns_threshold_expression 'I > 2\s(I)'
_twin_special_details
;
Component 2 rotated by 179.6779\% 
around [0.01 0.07 1.00] (reciprocal) or [0.05 -0.02 1.00] (direct)
Component 3 rotated by -179.9689\% 
around [0.00 0.08 1.00] (reciprocal) or [-0.00 -0.00 1.00] (direct)
Component 4 rotated by 3.5467\% 
around [0.35 0.93 -0.11] (reciprocal) or [0.80 0.59 -0.11] (direct)
;
_cod_data_source_file d2sc04716k2.cif
_cod_data_source_block m_d70_c1_col1__twin1_hklf4
_cod_original_formula_sum 'C42 H47.50 F6 N6 O5'
_cod_database_code 1567860
_shelx_shelxl_version_number 2018/3
_chemical_oxdiff_formula 'C11 H10 N O'
_shelx_space_group_comment
;
The symmetry employed for this shelxl refinement is uniquely defined
by the following loop, which should always be used as a source of
symmetry information in preference to the above space-group names.
They are only intended as comments.
;
_shelx_estimated_absorpt_t_max 0.998
_shelx_estimated_absorpt_t_min 0.996
_olex2_refinement_description
;
1. Twinned data refinement
 Scales: 0.288(3)
 0.1518(15) 0.317(2) 0.243(2)
2. Fixed Uiso
 At 1.2 times of:
  All C(H) groups, All C(H,H) groups, All N(H) groups
 At 1.5 times of:
  All C(H,H,H) groups
3.a Secondary CH2 refined with riding coordinates:
 C19(H19A,H19B), C6(H6A,H6B), C7(H7A,H7B), C20(H20A,H20B), C32(H32A,H32B),
 C27(H27A,H27B), C13(H13A,H13B), C14(H14A,H14B), C28(H28A,H28B), C15(H15A,H15B),
  C61(H61A,H61B), C62(H62A,H62B), C49(H49A,H49B), C74(H74A,H74B), C68(H68A,
 H68B), C48(H48A,H48B), C69(H69A,H69B), C70(H70A,H70B), C55(H55A,H55B),
 C56(H56A,H56B), C57(H57A,H57B)
3.b Aromatic/amide H refined with riding coordinates:
 N1(H1), N4(H4), N6(H6), N2(H2), C23(H23), C31(H31), C10(H10A), C30(H30),
 C34(H34), C24(H24), C3(H3), C42(H42), C37(H37), C11(H11), C39(H39), C38(H38),
 C36(H36), C35(H35), C26(H26), C18(H18), C17(H17), N8(H8), N12(H12), N7(H7),
 N10(H10), C65(H65), C81(H81), C73(H73), C72(H72), C66(H66), C79(H79), C76(H76),
  C45(H45), C80(H80), C53(H53), C52(H52), C78(H78), C84(H84), C77(H77),
 C60(H60), C59(H59)
3.c Idealised Me refined as rotating group:
 C16(H16A,H16B,H16C), C29(H29A,H29B,H29C), C71(H71A,H71B,H71C), C58(H58A,H58B,
 H58C)
;
_olex2_submission_special_instructions 'No special instructions were received'
_oxdiff_exptl_absorpt_empirical_details
;
Empirical correction (ABSPACK) includes:
- Absorption correction using spherical harmonics
- Frame scaling
;
_oxdiff_exptl_absorpt_empirical_full_max 1.527
_oxdiff_exptl_absorpt_empirical_full_min 0.475
_oxdiff_twin_integration_method simultaneous
_oxdiff_twin_items 4

loop_
_space_group_symop_operation_xyz
'x, y, z'
'-x, -y, -z'

loop_
_atom_site_label
_atom_site_type_symbol
_atom_site_fract_x
_atom_site_fract_y
_atom_site_fract_z
_atom_site_U_iso_or_equiv
_atom_site_adp_type
_atom_site_occupancy
_atom_site_site_symmetry_order
_atom_site_calc_flag
_atom_site_refinement_flags_posn
_atom_site_refinement_flags_adp
_atom_site_refinement_flags_occupancy
_atom_site_disorder_assembly
_atom_site_disorder_group
F1 F 1.2093(5) 0.1842(2) -0.0976(3) 0.0455(12) Uani 1 1 d . . . . .
F4 F 0.6719(6) 0.0728(2) -0.1630(3) 0.0523(14) Uani 1 1 d . . . . .
F2 F 1.1318(5) 0.0838(2) -0.1057(3) 0.0508(14) Uani 1 1 d . . . . .
F3 F 1.1481(5) 0.1240(3) -0.0139(2) 0.0499(13) Uani 1 1 d . . . . .
F5 F 0.5237(5) 0.1421(2) -0.1273(3) 0.0499(13) Uani 1 1 d . . . . .
F6 F 0.6265(6) 0.1695(3) -0.2151(3) 0.0574(15) Uani 1 1 d . . . . .
O1 O 0.9782(5) 0.3706(3) -0.0178(3) 0.0305(12) Uani 1 1 d . . . . .
O2 O 0.4903(5) 0.6157(2) 0.0070(2) 0.0285(11) Uani 1 1 d . . . . .
O4 O 0.5278(5) 0.4461(3) 0.2476(3) 0.0326(12) Uani 1 1 d . . . . .
O5 O 0.3702(6) 0.1954(3) 0.4491(3) 0.0420(14) Uani 1 1 d . . . . .
O3 O 0.6288(7) 0.8404(3) -0.1992(3) 0.0506(17) Uani 1 1 d . . . . .
N1 N 0.7760(6) 0.3200(3) -0.0285(3) 0.0286(14) Uani 1 1 d . . . . .
H1 H 0.689276 0.326426 -0.021808 0.034 Uiso 1 1 calc R U . . .
N4 N 0.7138(6) 0.6304(3) -0.0047(3) 0.0299(14) Uani 1 1 d . . . . .
H4 H 0.795637 0.619316 0.009637 0.036 Uiso 1 1 calc R U . . .
N3 N 0.6346(6) 0.5398(3) 0.0627(3) 0.0259(13) Uani 1 1 d . . . . .
N5 N 0.3664(6) 0.5043(3) 0.1861(3) 0.0272(14) Uani 1 1 d . . . . .
N6 N 0.3100(6) 0.4255(3) 0.2716(3) 0.0271(14) Uani 1 1 d . . . . .
H6 H 0.226291 0.440300 0.264171 0.032 Uiso 1 1 calc R U . . .
N2 N 0.7860(6) 0.4184(3) 0.0208(3) 0.0270(14) Uani 1 1 d . . . . .
H2 H 0.700400 0.413293 0.029637 0.032 Uiso 1 1 calc R U . . .
C8 C 0.6065(7) 0.5965(3) 0.0211(3) 0.0249(16) Uani 1 1 d . . . . .
C9 C 0.6916(7) 0.6838(4) -0.0550(4) 0.0304(18) Uani 1 1 d . . . . .
C21 C 0.4067(7) 0.4579(3) 0.2371(3) 0.0228(15) Uani 1 1 d . . . . .
C22 C 0.3325(8) 0.3683(4) 0.3197(4) 0.0289(17) Uani 1 1 d . . . . .
C5 C 0.8587(8) 0.3695(4) -0.0094(4) 0.0290(17) Uani 1 1 d . . . . .
C19 C 0.5202(8) 0.5057(4) 0.0940(4) 0.0275(16) Uani 1 1 d . . . . .
H19A H 0.547174 0.457364 0.108032 0.033 Uiso 1 1 calc R U . . .
H19B H 0.445469 0.505488 0.062867 0.033 Uiso 1 1 calc R U . . .
C1 C 1.1155(8) 0.1413(4) -0.0753(4) 0.0356(19) Uani 1 1 d . . . . .
C6 C 0.8528(7) 0.4786(4) 0.0379(4) 0.0272(16) Uani 1 1 d . . . . .
H6A H 0.868948 0.509168 -0.001461 0.033 Uiso 1 1 calc R U . . .
H6B H 0.941083 0.464399 0.057616 0.033 Uiso 1 1 calc R U . . .
C7 C 0.7693(7) 0.5179(4) 0.0846(3) 0.0245(15) Uani 1 1 d . . . . .
H7A H 0.762192 0.488464 0.125377 0.029 Uiso 1 1 calc R U . . .
H7B H 0.817838 0.558992 0.093874 0.029 Uiso 1 1 calc R U . . .
C23 C 0.4565(8) 0.3454(4) 0.3452(4) 0.0337(18) Uani 1 1 d . . . . .
H23 H 0.535125 0.369019 0.332813 0.040 Uiso 1 1 calc R U . . .
C31 C 0.2182(9) 0.3349(4) 0.3411(4) 0.0361(19) Uani 1 1 d . . . . .
H31 H 0.132910 0.351763 0.324821 0.043 Uiso 1 1 calc R U . . .
C10 C 0.6866(8) 0.6677(4) -0.1177(4) 0.0339(18) Uani 1 1 d . . . . .
H10A H 0.697663 0.621118 -0.126817 0.041 Uiso 1 1 calc R U . . .
C20 C 0.4719(8) 0.5424(4) 0.1525(3) 0.0278(16) Uani 1 1 d . . . . .
H20A H 0.548354 0.546172 0.182057 0.033 Uiso 1 1 calc R U . . .
H20B H 0.436976 0.589377 0.138168 0.033 Uiso 1 1 calc R U . . .
C25 C 0.3506(9) 0.2531(4) 0.4087(4) 0.0364(19) Uani 1 1 d . . . . .
C33 C 0.1961(7) 0.5955(4) 0.2079(4) 0.0273(16) Uani 1 1 d . . . . .
C4 C 0.8160(8) 0.2613(4) -0.0571(4) 0.0300(17) Uani 1 1 d . . . . .
C30 C 0.2244(8) 0.2786(4) 0.3849(4) 0.0368(19) Uani 1 1 d . . . . .
H30 H 0.144637 0.257046 0.398945 0.044 Uiso 1 1 calc R U . . .
C40 C 0.7515(9) 0.1701(4) -0.1194(4) 0.0362(19) Uani 1 1 d . . . . .
C34 C 0.0906(8) 0.6396(4) 0.1864(4) 0.0324(18) Uani 1 1 d . . . . .
H34 H 0.040772 0.630188 0.149754 0.039 Uiso 1 1 calc R U . . .
C32 C 0.2302(8) 0.5318(4) 0.1739(3) 0.0271(16) Uani 1 1 d . . . . .
H32A H 0.166388 0.496068 0.187877 0.032 Uiso 1 1 calc R U . . .
H32B H 0.218064 0.543047 0.127115 0.032 Uiso 1 1 calc R U . . .
C24 C 0.4652(9) 0.2875(4) 0.3892(4) 0.0377(19) Uani 1 1 d . . . . .
H24 H 0.550385 0.271303 0.406032 0.045 Uiso 1 1 calc R U . . .
C3 C 0.9474(8) 0.2322(4) -0.0529(4) 0.0311(17) Uani 1 1 d . . . . .
H3 H 1.015299 0.252779 -0.030189 0.037 Uiso 1 1 calc R U . . .
C2 C 0.9758(8) 0.1721(4) -0.0828(4) 0.0319(17) Uani 1 1 d . . . . .
C42 C 0.8800(9) 0.1413(4) -0.1160(4) 0.0354(19) Uani 1 1 d . . . . .
H42 H 0.901971 0.100747 -0.136338 0.043 Uiso 1 1 calc R U . . .
C37 C 0.2314(8) 0.6675(4) 0.2938(4) 0.0318(17) Uani 1 1 d . . . . .
H37 H 0.280106 0.677181 0.330769 0.038 Uiso 1 1 calc R U . . .
C11 C 0.6656(9) 0.7185(4) -0.1677(4) 0.0351(18) Uani 1 1 d . . . . .
H11 H 0.661108 0.706769 -0.210793 0.042 Uiso 1 1 calc R U . . .
C39 C 0.7191(8) 0.2296(4) -0.0906(4) 0.0330(18) Uani 1 1 d . . . . .
H39 H 0.630011 0.248960 -0.093679 0.040 Uiso 1 1 calc R U . . .
C38 C 0.2667(8) 0.6101(4) 0.2627(4) 0.0322(18) Uani 1 1 d . . . . .
H38 H 0.339252 0.580257 0.278471 0.039 Uiso 1 1 calc R U . . .
C36 C 0.1262(8) 0.7107(4) 0.2716(4) 0.0364(19) Uani 1 1 d . . . . .
H36 H 0.101368 0.749766 0.293500 0.044 Uiso 1 1 calc R U . . .
C12 C 0.6513(9) 0.7864(4) -0.1542(4) 0.0374(19) Uani 1 1 d . . . . .
C35 C 0.0564(9) 0.6972(4) 0.2174(4) 0.039(2) Uani 1 1 d . . . . .
H35 H -0.015140 0.727663 0.201390 0.046 Uiso 1 1 calc R U . . .
C41 C 0.6441(9) 0.1383(4) -0.1560(5) 0.043(2) Uani 1 1 d . . . . .
C26 C 0.2576(11) 0.1552(4) 0.4640(5) 0.050(2) Uani 1 1 d . . . . .
H26 H 0.167035 0.168232 0.452880 0.060 Uiso 1 1 calc R U . . .
C18 C 0.6809(9) 0.7509(4) -0.0422(4) 0.041(2) Uani 1 1 d . . . . .
H18 H 0.687820 0.762359 0.000830 0.049 Uiso 1 1 calc R U . . .
C17 C 0.6602(10) 0.8021(4) -0.0909(4) 0.046(2) Uani 1 1 d . . . . .
H17 H 0.651964 0.848647 -0.081246 0.055 Uiso 1 1 calc R U . . .
C27 C 0.3036(13) 0.0891(5) 0.4999(6) 0.067(3) Uani 1 1 d . . . . .
H27A H 0.356795 0.098698 0.537803 0.080 Uiso 1 1 calc R U . . .
H27B H 0.362438 0.062586 0.471971 0.080 Uiso 1 1 calc R U . . .
C13 C 0.6168(12) 0.8258(5) -0.2644(5) 0.054(3) Uani 1 1 d . . . . .
H13A H 0.542960 0.794183 -0.268704 0.065 Uiso 1 1 calc R U . . .
H13B H 0.701266 0.803171 -0.278402 0.065 Uiso 1 1 calc R U . . .
C14 C 0.5883(12) 0.8913(5) -0.3057(5) 0.062(3) Uani 1 1 d . . . . .
H14A H 0.569624 0.880164 -0.350036 0.075 Uiso 1 1 calc R U . . .
H14B H 0.669637 0.918795 -0.307131 0.075 Uiso 1 1 calc R U . . .
C28 C 0.1830(17) 0.0463(6) 0.5219(7) 0.097(5) Uani 1 1 d . . . . .
H28A H 0.121023 0.073387 0.547860 0.116 Uiso 1 1 calc R U . . .
H28B H 0.133072 0.033526 0.484093 0.116 Uiso 1 1 calc R U . . .
C15 C 0.4722(12) 0.9342(6) -0.2833(7) 0.076(3) Uani 1 1 d . . . . .
H15A H 0.496018 0.950767 -0.241586 0.091 Uiso 1 1 calc R U . . .
H15B H 0.456967 0.974900 -0.314471 0.091 Uiso 1 1 calc R U . . .
C16 C 0.3472(17) 0.8978(8) -0.2758(8) 0.108(6) Uani 1 1 d . . . . .
H16A H 0.329297 0.875592 -0.314947 0.162 Uiso 1 1 calc R U . . .
H16B H 0.272826 0.930525 -0.268222 0.162 Uiso 1 1 calc R U . . .
H16C H 0.355521 0.862910 -0.239252 0.162 Uiso 1 1 calc R U . . .
C29 C 0.236(2) -0.0182(8) 0.5618(9) 0.139(8) Uani 1 1 d . . . . .
H29A H 0.304214 -0.042152 0.537396 0.208 Uiso 1 1 calc R U . . .
H29B H 0.161486 -0.048525 0.572143 0.208 Uiso 1 1 calc R U . . .
H29C H 0.275579 -0.005369 0.601683 0.208 Uiso 1 1 calc R U . . .
F7 F 0.7186(5) 0.1846(2) 0.6447(2) 0.0460(12) Uani 1 1 d . . . . .
F8 F 0.6611(6) 0.1232(3) 0.5705(3) 0.0539(14) Uani 1 1 d . . . . .
F9 F 0.6487(5) 0.0831(2) 0.6696(3) 0.0509(14) Uani 1 1 d . . . . .
F10 F 0.1253(8) 0.1624(3) 0.7599(3) 0.078(2) Uani 1 1 d . . . . .
F11 F 0.1890(7) 0.0655(3) 0.7285(4) 0.090(3) Uani 1 1 d . . . . .
F12 F 0.0383(7) 0.1285(4) 0.6771(4) 0.088(2) Uani 1 1 d . . . . .
O6 O 0.4821(5) 0.3676(3) 0.5362(3) 0.0335(13) Uani 1 1 d . . . . .
O9 O 0.0271(5) 0.4395(3) 0.2605(3) 0.0317(12) Uani 1 1 d . . . . .
O7 O -0.0150(5) 0.6143(3) 0.4716(3) 0.0305(12) Uani 1 1 d . . . . .
O10 O -0.1570(6) 0.2010(3) 0.0908(3) 0.0387(14) Uani 1 1 d . . . . .
O8 O 0.0637(7) 0.8412(3) 0.6368(3) 0.0523(17) Uani 1 1 d . . . . .
N11 N -0.1284(6) 0.5003(3) 0.3133(3) 0.0262(13) Uani 1 1 d . . . . .
N9 N 0.1346(6) 0.5385(3) 0.4315(3) 0.0266(14) Uani 1 1 d . . . . .
N8 N 0.2893(7) 0.4175(3) 0.4923(3) 0.0311(15) Uani 1 1 d . . . . .
H8 H 0.203535 0.412843 0.484435 0.037 Uiso 1 1 calc R U . . .
N12 N -0.1931(6) 0.4223(3) 0.2417(3) 0.0283(14) Uani 1 1 d . . . . .
H12 H -0.275591 0.438426 0.247640 0.034 Uiso 1 1 calc R U . . .
N7 N 0.2803(7) 0.3160(3) 0.5538(3) 0.0352(16) Uani 1 1 d . . . . .
H7 H 0.193339 0.321436 0.546251 0.042 Uiso 1 1 calc R U . . .
N10 N 0.2074(6) 0.6298(3) 0.4857(3) 0.0302(15) Uani 1 1 d . . . . .
H10 H 0.291233 0.618365 0.476530 0.036 Uiso 1 1 calc R U . . .
C47 C 0.3591(7) 0.3669(4) 0.5271(4) 0.0266(16) Uani 1 1 d . . . . .
C64 C -0.1777(7) 0.3668(4) 0.2030(4) 0.0264(16) Uani 1 1 d . . . . .
C50 C 0.1034(7) 0.5954(4) 0.4623(3) 0.0268(16) Uani 1 1 d . . . . .
C67 C -0.1709(9) 0.2556(4) 0.1274(4) 0.0324(18) Uani 1 1 d . . . . .
C63 C -0.0914(7) 0.4534(4) 0.2708(4) 0.0257(16) Uani 1 1 d . . . . .
C51 C 0.1772(8) 0.6844(4) 0.5251(4) 0.0289(17) Uani 1 1 d . . . . .
C65 C -0.0564(8) 0.3442(4) 0.1757(4) 0.0318(18) Uani 1 1 d . . . . .
H65 H 0.024322 0.366710 0.182663 0.038 Uiso 1 1 calc R U . . .
C46 C 0.3235(8) 0.2561(4) 0.5918(4) 0.0302(17) Uani 1 1 d . . . . .
C81 C 0.2264(9) 0.2228(4) 0.6299(4) 0.0372(19) Uani 1 1 d . . . . .
H81 H 0.136453 0.241110 0.629309 0.045 Uiso 1 1 calc R U . . .
C61 C 0.0259(8) 0.5031(4) 0.4038(4) 0.0280(16) Uani 1 1 d . . . . .
H61A H -0.050716 0.501277 0.433961 0.034 Uiso 1 1 calc R U . . .
H61B H 0.056999 0.455270 0.398070 0.034 Uiso 1 1 calc R U . . .
C73 C -0.2920(8) 0.3335(4) 0.1894(4) 0.0334(18) Uani 1 1 d . . . . .
H73 H -0.374843 0.348947 0.206867 0.040 Uiso 1 1 calc R U . . .
C62 C -0.0208(8) 0.5376(4) 0.3402(4) 0.0296(17) Uani 1 1 d . . . . .
H62A H -0.053584 0.585169 0.345817 0.035 Uiso 1 1 calc R U . . .
H62B H 0.055765 0.539921 0.309960 0.035 Uiso 1 1 calc R U . . .
C72 C -0.2927(8) 0.2789(4) 0.1518(4) 0.0343(18) Uani 1 1 d . . . . .
H72 H -0.374046 0.257901 0.142811 0.041 Uiso 1 1 calc R U . . .
C66 C -0.0552(8) 0.2893(4) 0.1389(4) 0.0355(18) Uani 1 1 d . . . . .
H66 H 0.027301 0.274197 0.120937 0.043 Uiso 1 1 calc R U . . .
C79 C -0.2686(8) 0.6646(4) 0.1828(4) 0.0338(18) Uani 1 1 d . . . . .
H79 H -0.222872 0.673642 0.143227 0.041 Uiso 1 1 calc R U . . .
C49 C 0.2731(8) 0.5188(4) 0.4142(4) 0.0313(17) Uani 1 1 d . . . . .
H49A H 0.321136 0.560877 0.400604 0.038 Uiso 1 1 calc R U . . .
H49B H 0.270475 0.490900 0.376962 0.038 Uiso 1 1 calc R U . . .
C74 C -0.2629(7) 0.5275(4) 0.3234(4) 0.0267(16) Uani 1 1 d . . . . .
H74A H -0.271816 0.538611 0.368487 0.032 Uiso 1 1 calc R U . . .
H74B H -0.327643 0.491929 0.316226 0.032 Uiso 1 1 calc R U . . .
C76 C -0.4014(8) 0.6367(4) 0.2974(4) 0.0317(18) Uani 1 1 d . . . . .
H76 H -0.446839 0.627646 0.336999 0.038 Uiso 1 1 calc R U . . .
C45 C 0.4543(9) 0.2284(4) 0.5924(4) 0.0343(18) Uani 1 1 d . . . . .
H45 H 0.520831 0.249776 0.565960 0.041 Uiso 1 1 calc R U . . .
C43 C 0.6287(10) 0.1404(4) 0.6300(4) 0.042(2) Uani 1 1 d . . . . .
C80 C -0.2320(8) 0.6063(4) 0.2228(4) 0.0318(18) Uani 1 1 d . . . . .
H80 H -0.160235 0.576483 0.210885 0.038 Uiso 1 1 calc R U . . .
C53 C 0.1403(9) 0.7222(4) 0.6306(4) 0.0362(19) Uani 1 1 d . . . . .
H53 H 0.139665 0.712516 0.675954 0.043 Uiso 1 1 calc R U . . .
C52 C 0.1740(8) 0.6702(4) 0.5906(4) 0.0289(17) Uani 1 1 d . . . . .
H52 H 0.194676 0.624776 0.608995 0.035 Uiso 1 1 calc R U . . .
C78 C -0.3702(9) 0.7093(4) 0.1996(4) 0.0355(19) Uani 1 1 d . . . . .
H78 H -0.394331 0.749262 0.172272 0.043 Uiso 1 1 calc R U . . .
C68 C -0.2730(10) 0.1613(4) 0.0841(5) 0.045(2) Uani 1 1 d . . . . .
H68A H -0.341523 0.188391 0.057214 0.054 Uiso 1 1 calc R U . . .
H68B H -0.312618 0.148900 0.126747 0.054 Uiso 1 1 calc R U . . .
C84 C 0.3917(9) 0.1366(4) 0.6696(4) 0.039(2) Uani 1 1 d . . . . .
H84 H 0.415734 0.096006 0.696169 0.047 Uiso 1 1 calc R U . . .
C48 C 0.3521(8) 0.4783(4) 0.4679(4) 0.0314(17) Uani 1 1 d . . . . .
H48A H 0.442626 0.465800 0.451900 0.038 Uiso 1 1 calc R U . . .
H48B H 0.363596 0.507899 0.503367 0.038 Uiso 1 1 calc R U . . .
C82 C 0.2606(9) 0.1634(4) 0.6685(4) 0.040(2) Uani 1 1 d . . . . .
C69 C -0.2311(10) 0.0973(4) 0.0531(5) 0.047(2) Uani 1 1 d . . . . .
H69A H -0.179923 0.110300 0.013614 0.056 Uiso 1 1 calc R U . . .
H69B H -0.170320 0.068300 0.082745 0.056 Uiso 1 1 calc R U . . .
C75 C -0.2984(8) 0.5915(4) 0.2792(4) 0.0282(16) Uani 1 1 d . . . . .
C44 C 0.4869(8) 0.1695(4) 0.6317(4) 0.0350(18) Uani 1 1 d . . . . .
C77 C -0.4365(9) 0.6951(4) 0.2570(4) 0.038(2) Uani 1 1 d . . . . .
H77 H -0.507007 0.725557 0.269008 0.046 Uiso 1 1 calc R U . . .
C60 C 0.1496(9) 0.7500(4) 0.4986(4) 0.0384(19) Uani 1 1 d . . . . .
H60 H 0.153329 0.760004 0.453400 0.046 Uiso 1 1 calc R U . . .
C54 C 0.1085(10) 0.7869(4) 0.6035(4) 0.042(2) Uani 1 1 d . . . . .
C59 C 0.1166(11) 0.8015(4) 0.5372(4) 0.049(2) Uani 1 1 d . . . . .
H59 H 0.099371 0.847108 0.518619 0.059 Uiso 1 1 calc R U . . .
C83 C 0.1576(10) 0.1290(5) 0.7082(5) 0.051(2) Uani 1 1 d . . . . .
C70 C -0.3475(11) 0.0559(5) 0.0362(5) 0.056(3) Uani 1 1 d . . . . .
H70A H -0.313400 0.017742 0.011691 0.067 Uiso 1 1 calc R U . . .
H70B H -0.409768 0.085443 0.007793 0.067 Uiso 1 1 calc R U . . .
C55 C 0.0416(11) 0.8288(5) 0.7025(4) 0.047(2) Uani 1 1 d . . . . .
H55A H 0.127211 0.815376 0.725163 0.057 Uiso 1 1 calc R U . . .
H55B H -0.021296 0.791212 0.710968 0.057 Uiso 1 1 calc R U . . .
C56 C -0.0184(11) 0.8951(5) 0.7257(5) 0.054(3) Uani 1 1 d . . . . .
H56A H 0.040278 0.933241 0.711850 0.065 Uiso 1 1 calc R U . . .
H56B H -0.107468 0.905514 0.705292 0.065 Uiso 1 1 calc R U . . .
C71 C -0.4248(11) 0.0263(5) 0.0937(5) 0.060(3) Uani 1 1 d . . . . .
H71A H -0.491970 -0.004315 0.079610 0.091 Uiso 1 1 calc R U . . .
H71B H -0.469937 0.063760 0.114720 0.091 Uiso 1 1 calc R U . . .
H71C H -0.362517 0.000454 0.124044 0.091 Uiso 1 1 calc R U . . .
C57 C -0.0340(11) 0.8915(5) 0.7963(5) 0.055(3) Uani 1 1 d . . . . .
H57A H 0.055126 0.880773 0.816629 0.066 Uiso 1 1 calc R U . . .
H57B H -0.092855 0.853467 0.810045 0.066 Uiso 1 1 calc R U . . .
C58 C -0.0929(14) 0.9573(6) 0.8203(6) 0.076(4) Uani 1 1 d . . . . .
H58A H -0.181467 0.968193 0.800706 0.114 Uiso 1 1 calc R U . . .
H58B H -0.033216 0.994926 0.808539 0.114 Uiso 1 1 calc R U . . .
H58C H -0.101960 0.951249 0.867084 0.114 Uiso 1 1 calc R U . . .

loop_
_atom_site_aniso_label
_atom_site_aniso_U_11
_atom_site_aniso_U_22
_atom_site_aniso_U_33
_atom_site_aniso_U_23
_atom_site_aniso_U_13
_atom_site_aniso_U_12
F1 0.026(3) 0.051(3) 0.059(3) -0.008(2) 0.005(2) 0.005(2)
F4 0.043(3) 0.035(3) 0.082(4) -0.020(2) -0.013(3) 0.005(2)
F2 0.033(3) 0.044(3) 0.077(4) -0.023(2) -0.002(3) 0.014(2)
F3 0.041(3) 0.059(3) 0.048(3) -0.005(2) -0.008(2) 0.014(2)
F5 0.033(3) 0.043(3) 0.075(4) -0.014(2) -0.001(3) -0.001(2)
F6 0.057(4) 0.065(3) 0.051(4) -0.014(3) -0.019(3) -0.003(3)
O1 0.013(3) 0.042(3) 0.037(3) -0.005(2) 0.003(2) 0.003(2)
O2 0.015(3) 0.036(3) 0.035(3) -0.007(2) 0.001(2) 0.003(2)
O4 0.017(3) 0.038(3) 0.043(3) -0.003(2) 0.001(2) 0.004(2)
O5 0.046(4) 0.040(3) 0.039(4) 0.005(2) -0.008(3) -0.004(3)
O3 0.066(5) 0.044(3) 0.039(4) 0.005(3) -0.013(3) 0.007(3)
N1 0.015(3) 0.034(3) 0.038(4) -0.010(3) 0.007(3) 0.001(2)
N4 0.018(3) 0.040(4) 0.031(4) -0.001(3) -0.003(3) 0.003(3)
N3 0.017(3) 0.032(3) 0.027(4) 0.000(2) 0.004(2) 0.003(2)
N5 0.014(3) 0.042(4) 0.025(4) -0.003(3) 0.001(2) -0.001(2)
N6 0.013(3) 0.041(4) 0.026(4) -0.004(2) 0.000(2) 0.006(2)
N2 0.022(3) 0.032(3) 0.028(4) -0.008(2) 0.006(3) 0.001(2)
C8 0.021(4) 0.029(4) 0.026(4) -0.007(3) 0.005(3) -0.004(3)
C9 0.010(4) 0.038(4) 0.042(5) 0.002(3) -0.002(3) 0.001(3)
C21 0.019(4) 0.031(4) 0.020(4) -0.006(3) 0.001(3) -0.003(3)
C22 0.023(4) 0.041(4) 0.023(4) -0.004(3) 0.003(3) 0.007(3)
C5 0.033(5) 0.027(4) 0.025(4) 0.002(3) 0.002(3) 0.006(3)
C19 0.022(4) 0.028(4) 0.032(4) -0.005(3) 0.006(3) 0.002(3)
C1 0.025(5) 0.040(4) 0.042(5) -0.006(3) 0.003(4) 0.007(3)
C6 0.017(4) 0.034(4) 0.031(4) -0.006(3) 0.003(3) 0.001(3)
C7 0.015(4) 0.031(4) 0.027(4) -0.003(3) 0.000(3) 0.003(3)
C23 0.025(4) 0.046(4) 0.030(5) -0.006(3) -0.002(3) 0.001(3)
C31 0.029(5) 0.040(4) 0.038(5) -0.002(3) 0.001(4) 0.006(3)
C10 0.031(5) 0.037(4) 0.033(5) -0.005(3) 0.000(3) 0.004(3)
C20 0.024(4) 0.040(4) 0.020(4) -0.003(3) 0.006(3) -0.001(3)
C25 0.033(5) 0.038(4) 0.038(5) -0.005(3) -0.009(4) 0.002(3)
C33 0.019(4) 0.035(4) 0.027(4) 0.001(3) 0.006(3) 0.000(3)
C4 0.027(4) 0.024(4) 0.039(5) -0.004(3) 0.006(3) 0.002(3)
C30 0.028(5) 0.042(5) 0.040(5) -0.004(3) 0.001(4) -0.005(3)
C40 0.037(5) 0.038(4) 0.034(5) -0.007(3) -0.004(4) 0.001(3)
C34 0.024(4) 0.041(4) 0.031(5) -0.003(3) 0.001(3) 0.000(3)
C32 0.028(4) 0.034(4) 0.019(4) -0.002(3) 0.001(3) 0.002(3)
C24 0.029(5) 0.046(5) 0.038(5) -0.007(3) -0.007(4) 0.004(4)
C3 0.025(4) 0.028(4) 0.041(5) -0.002(3) 0.009(3) 0.000(3)
C2 0.022(4) 0.043(4) 0.031(4) -0.004(3) 0.000(3) 0.000(3)
C42 0.038(5) 0.044(5) 0.023(4) -0.007(3) 0.004(3) 0.008(4)
C37 0.026(4) 0.042(4) 0.027(4) -0.006(3) -0.002(3) -0.003(3)
C11 0.036(5) 0.041(4) 0.027(5) -0.001(3) 0.003(3) 0.004(3)
C39 0.020(4) 0.041(4) 0.038(5) -0.004(3) 0.000(3) 0.004(3)
C38 0.024(4) 0.040(4) 0.031(5) -0.001(3) 0.003(3) 0.002(3)
C36 0.024(4) 0.035(4) 0.049(5) -0.008(3) 0.008(4) 0.005(3)
C12 0.041(5) 0.047(5) 0.024(4) 0.003(3) -0.005(3) 0.003(4)
C35 0.028(5) 0.039(4) 0.048(6) -0.001(3) 0.000(4) 0.005(3)
C41 0.033(5) 0.045(5) 0.051(6) -0.011(4) -0.004(4) 0.009(4)
C26 0.064(7) 0.038(5) 0.046(6) 0.004(4) -0.015(5) -0.005(4)
C18 0.046(6) 0.043(5) 0.034(5) -0.006(3) 0.002(4) 0.008(4)
C17 0.066(7) 0.036(5) 0.035(5) -0.002(3) -0.007(4) 0.007(4)
C27 0.086(9) 0.048(6) 0.065(7) 0.013(5) -0.033(6) -0.015(5)
C13 0.066(7) 0.058(6) 0.038(6) -0.001(4) 0.003(5) 0.016(5)
C14 0.071(8) 0.066(7) 0.046(6) 0.004(4) -0.001(5) 0.016(6)
C28 0.135(14) 0.061(7) 0.090(10) 0.034(6) -0.043(9) -0.030(8)
C15 0.055(8) 0.084(8) 0.084(9) 0.017(6) -0.007(6) -0.002(6)
C16 0.098(13) 0.099(11) 0.119(13) 0.038(9) -0.028(10) -0.009(9)
C29 0.21(2) 0.096(11) 0.108(14) 0.014(9) -0.052(14) -0.050(13)
F7 0.035(3) 0.049(3) 0.053(3) -0.005(2) -0.007(2) 0.000(2)
F8 0.042(3) 0.072(4) 0.049(3) -0.017(3) 0.003(2) 0.014(3)
F9 0.044(3) 0.041(3) 0.064(4) 0.010(2) -0.003(3) 0.010(2)
F10 0.089(5) 0.071(4) 0.071(5) 0.004(3) 0.043(4) 0.008(3)
F11 0.069(5) 0.043(3) 0.153(7) 0.022(4) 0.055(5) 0.009(3)
F12 0.048(4) 0.108(6) 0.105(6) 0.014(4) 0.017(4) -0.028(4)
O6 0.022(3) 0.042(3) 0.037(3) -0.003(2) -0.001(2) -0.001(2)
O9 0.016(3) 0.043(3) 0.035(3) -0.004(2) -0.001(2) 0.003(2)
O7 0.016(3) 0.042(3) 0.034(3) -0.003(2) 0.003(2) 0.003(2)
O10 0.044(4) 0.034(3) 0.040(3) -0.012(2) 0.004(3) -0.003(2)
O8 0.076(5) 0.040(3) 0.042(4) -0.012(3) 0.007(3) 0.005(3)
N11 0.017(3) 0.033(3) 0.028(4) -0.003(2) -0.002(3) 0.003(2)
N9 0.018(3) 0.034(3) 0.028(4) -0.006(2) -0.006(3) 0.000(2)
N8 0.022(4) 0.041(4) 0.030(4) -0.004(3) 0.000(3) 0.003(3)
N12 0.017(3) 0.039(3) 0.030(4) -0.008(3) 0.000(3) -0.001(3)
N7 0.020(4) 0.040(4) 0.044(4) 0.000(3) 0.001(3) 0.003(3)
N10 0.017(3) 0.040(4) 0.035(4) -0.012(3) -0.004(3) 0.000(3)
C47 0.016(4) 0.035(4) 0.029(4) -0.007(3) 0.000(3) 0.004(3)
C64 0.017(4) 0.032(4) 0.029(4) -0.001(3) 0.001(3) 0.001(3)
C50 0.020(4) 0.037(4) 0.023(4) 0.002(3) -0.002(3) -0.003(3)
C67 0.038(5) 0.031(4) 0.027(4) 0.000(3) 0.002(3) 0.004(3)
C63 0.015(4) 0.031(4) 0.030(4) 0.004(3) 0.001(3) 0.000(3)
C51 0.021(4) 0.030(4) 0.037(5) -0.010(3) -0.004(3) 0.000(3)
C65 0.020(4) 0.044(4) 0.032(5) -0.006(3) 0.003(3) 0.004(3)
C46 0.028(4) 0.037(4) 0.026(4) -0.005(3) 0.001(3) 0.000(3)
C81 0.031(5) 0.036(4) 0.045(5) -0.005(3) 0.004(4) 0.001(3)
C61 0.020(4) 0.041(4) 0.023(4) -0.005(3) -0.002(3) 0.000(3)
C73 0.016(4) 0.040(4) 0.044(5) -0.005(3) 0.000(3) 0.005(3)
C62 0.024(4) 0.039(4) 0.027(4) -0.006(3) -0.001(3) -0.004(3)
C72 0.032(5) 0.037(4) 0.034(5) -0.005(3) 0.004(3) -0.005(3)
C66 0.025(4) 0.040(4) 0.041(5) -0.004(3) 0.010(4) -0.001(3)
C79 0.033(5) 0.037(4) 0.031(5) -0.006(3) -0.003(3) 0.002(3)
C49 0.029(5) 0.043(4) 0.023(4) -0.007(3) -0.002(3) 0.001(3)
C74 0.019(4) 0.032(4) 0.028(4) -0.004(3) 0.002(3) 0.003(3)
C76 0.024(4) 0.038(4) 0.034(5) -0.008(3) 0.001(3) 0.002(3)
C45 0.035(5) 0.038(4) 0.030(5) -0.003(3) 0.000(3) 0.000(3)
C43 0.042(6) 0.038(5) 0.045(6) -0.003(4) 0.002(4) 0.000(4)
C80 0.026(4) 0.035(4) 0.034(5) -0.008(3) -0.004(3) 0.003(3)
C53 0.040(5) 0.037(4) 0.032(5) -0.007(3) -0.002(4) 0.002(3)
C52 0.022(4) 0.036(4) 0.029(5) -0.005(3) -0.001(3) 0.000(3)
C78 0.036(5) 0.034(4) 0.036(5) -0.002(3) -0.008(4) 0.002(3)
C68 0.048(6) 0.040(5) 0.047(6) -0.009(4) 0.007(4) -0.007(4)
C84 0.039(5) 0.031(4) 0.048(5) -0.002(3) 0.000(4) 0.001(3)
C48 0.022(4) 0.042(4) 0.030(5) -0.006(3) -0.012(3) -0.004(3)
C82 0.033(5) 0.038(4) 0.049(6) -0.002(4) 0.005(4) -0.001(3)
C69 0.050(6) 0.039(5) 0.052(6) -0.010(4) 0.007(4) -0.007(4)
C75 0.021(4) 0.036(4) 0.029(4) -0.007(3) -0.005(3) -0.002(3)
C44 0.033(5) 0.035(4) 0.037(5) -0.007(3) -0.001(4) 0.003(3)
C77 0.026(5) 0.040(5) 0.048(6) -0.005(3) -0.001(4) 0.005(3)
C60 0.037(5) 0.045(5) 0.033(5) -0.004(3) 0.005(4) -0.003(4)
C54 0.050(6) 0.030(4) 0.045(6) -0.009(3) 0.004(4) -0.001(4)
C59 0.076(7) 0.030(4) 0.040(6) 0.001(3) 0.006(5) 0.003(4)
C83 0.044(6) 0.052(6) 0.055(6) 0.001(4) 0.020(5) 0.001(4)
C70 0.061(7) 0.054(6) 0.056(7) -0.020(4) 0.006(5) -0.005(5)
C55 0.056(6) 0.047(5) 0.039(6) -0.012(4) 0.000(4) 0.005(4)
C56 0.058(7) 0.055(6) 0.050(6) -0.016(4) -0.007(5) 0.006(5)
C71 0.059(7) 0.044(5) 0.080(8) -0.010(5) -0.001(6) -0.012(5)
C57 0.057(7) 0.052(6) 0.056(7) -0.014(4) 0.006(5) 0.006(5)
C58 0.087(10) 0.069(7) 0.073(8) -0.030(6) -0.004(7) 0.025(6)

loop_
_atom_type_symbol
_atom_type_description
_atom_type_scat_dispersion_real
_atom_type_scat_dispersion_imag
_atom_type_scat_source
C C 0.0030 0.0020 'International Tables Vol C Tables 4.2.6.8 and 6.1.1.4'
H H 0.0000 0.0000 'International Tables Vol C Tables 4.2.6.8 and 6.1.1.4'
F F 0.0160 0.0100 'International Tables Vol C Tables 4.2.6.8 and 6.1.1.4'
N N 0.0060 0.0030 'International Tables Vol C Tables 4.2.6.8 and 6.1.1.4'
O O 0.0100 0.0060 'International Tables Vol C Tables 4.2.6.8 and 6.1.1.4'

loop_
_geom_angle_atom_site_label_1
_geom_angle_atom_site_label_2
_geom_angle_atom_site_label_3
_geom_angle
_geom_angle_site_symmetry_1
_geom_angle_site_symmetry_3
_geom_angle_publ_flag
C25 O5 C26 117.6(7) . . ?
C12 O3 C13 117.8(7) . . ?
C5 N1 H1 116.7 . . ?
C5 N1 C4 126.5(7) . . ?
C4 N1 H1 116.7 . . ?
C8 N4 H4 120.4 . . ?
C8 N4 C9 119.2(6) . . ?
C9 N4 H4 120.4 . . ?
C8 N3 C19 117.3(6) . . ?
C8 N3 C7 123.7(6) . . ?
C7 N3 C19 118.3(6) . . ?
C21 N5 C20 116.7(6) . . ?
C21 N5 C32 125.6(6) . . ?
C32 N5 C20 115.5(6) . . ?
C21 N6 H6 117.3 . . ?
C21 N6 C22 125.4(6) . . ?
C22 N6 H6 117.3 . . ?
C5 N2 H2 120.6 . . ?
C5 N2 C6 118.8(6) . . ?
C6 N2 H2 120.6 . . ?
O2 C8 N4 121.6(6) . . ?
O2 C8 N3 121.6(7) . . ?
N4 C8 N3 116.8(6) . . ?
C10 C9 N4 119.7(7) . . ?
C18 C9 N4 120.9(7) . . ?
C18 C9 C10 119.4(7) . . ?
O4 C21 N5 119.3(7) . . ?
O4 C21 N6 123.0(6) . . ?
N6 C21 N5 117.7(6) . . ?
C23 C22 N6 125.4(7) . . ?
C23 C22 C31 119.0(7) . . ?
C31 C22 N6 115.7(6) . . ?
O1 C5 N1 125.5(7) . . ?
O1 C5 N2 123.7(7) . . ?
N2 C5 N1 110.8(7) . . ?
N3 C19 H19A 109.4 . . ?
N3 C19 H19B 109.4 . . ?
N3 C19 C20 111.2(6) . . ?
H19A C19 H19B 108.0 . . ?
C20 C19 H19A 109.4 . . ?
C20 C19 H19B 109.4 . . ?
F1 C1 F2 107.3(7) . . ?
F1 C1 C2 113.0(6) . . ?
F2 C1 C2 112.0(7) . . ?
F3 C1 F1 105.3(7) . . ?
F3 C1 F2 106.5(6) . . ?
F3 C1 C2 112.3(7) . . ?
N2 C6 H6A 109.3 . . ?
N2 C6 H6B 109.3 . . ?
N2 C6 C7 111.5(6) . . ?
H6A C6 H6B 108.0 . . ?
C7 C6 H6A 109.3 . . ?
C7 C6 H6B 109.3 . . ?
N3 C7 C6 115.3(6) . . ?
N3 C7 H7A 108.5 . . ?
N3 C7 H7B 108.5 . . ?
C6 C7 H7A 108.5 . . ?
C6 C7 H7B 108.5 . . ?
H7A C7 H7B 107.5 . . ?
C22 C23 H23 120.2 . . ?
C22 C23 C24 119.6(8) . . ?
C24 C23 H23 120.2 . . ?
C22 C31 H31 118.9 . . ?
C30 C31 C22 122.2(7) . . ?
C30 C31 H31 118.9 . . ?
C9 C10 H10A 119.5 . . ?
C9 C10 C11 121.1(7) . . ?
C11 C10 H10A 119.5 . . ?
N5 C20 C19 110.2(6) . . ?
N5 C20 H20A 109.6 . . ?
N5 C20 H20B 109.6 . . ?
C19 C20 H20A 109.6 . . ?
C19 C20 H20B 109.6 . . ?
H20A C20 H20B 108.1 . . ?
O5 C25 C30 124.5(8) . . ?
O5 C25 C24 116.4(7) . . ?
C24 C25 C30 119.1(8) . . ?
C34 C33 C32 120.1(7) . . ?
C34 C33 C38 118.3(7) . . ?
C38 C33 C32 121.5(6) . . ?
N1 C4 C3 123.4(7) . . ?
N1 C4 C39 117.4(7) . . ?
C39 C4 C3 119.2(7) . . ?
C31 C30 C25 119.1(8) . . ?
C31 C30 H30 120.4 . . ?
C25 C30 H30 120.4 . . ?
C42 C40 C39 120.9(8) . . ?
C42 C40 C41 120.4(7) . . ?
C39 C40 C41 118.7(7) . . ?
C33 C34 H34 119.5 . . ?
C35 C34 C33 121.1(8) . . ?
C35 C34 H34 119.5 . . ?
N5 C32 C33 113.5(6) . . ?
N5 C32 H32A 108.9 . . ?
N5 C32 H32B 108.9 . . ?
C33 C32 H32A 108.9 . . ?
C33 C32 H32B 108.9 . . ?
H32A C32 H32B 107.7 . . ?
C23 C24 H24 119.6 . . ?
C25 C24 C23 120.9(7) . . ?
C25 C24 H24 119.6 . . ?
C4 C3 H3 120.8 . . ?
C2 C3 C4 118.4(7) . . ?
C2 C3 H3 120.8 . . ?
C3 C2 C1 116.8(7) . . ?
C42 C2 C1 121.0(7) . . ?
C42 C2 C3 122.2(7) . . ?
C40 C42 H42 120.6 . . ?
C2 C42 C40 118.8(7) . . ?
C2 C42 H42 120.6 . . ?
C38 C37 H37 119.9 . . ?
C36 C37 H37 119.9 . . ?
C36 C37 C38 120.2(8) . . ?
C10 C11 H11 120.4 . . ?
C12 C11 C10 119.2(8) . . ?
C12 C11 H11 120.4 . . ?
C4 C39 H39 119.7 . . ?
C40 C39 C4 120.6(7) . . ?
C40 C39 H39 119.7 . . ?
C33 C38 H38 119.8 . . ?
C37 C38 C33 120.5(7) . . ?
C37 C38 H38 119.8 . . ?
C37 C36 H36 120.0 . . ?
C37 C36 C35 120.0(7) . . ?
C35 C36 H36 120.0 . . ?
O3 C12 C11 124.4(7) . . ?
O3 C12 C17 116.4(7) . . ?
C11 C12 C17 119.2(7) . . ?
C34 C35 C36 120.0(7) . . ?
C34 C35 H35 120.0 . . ?
C36 C35 H35 120.0 . . ?
F4 C41 F5 106.9(8) . . ?
F4 C41 F6 106.5(7) . . ?
F4 C41 C40 112.5(7) . . ?
F5 C41 C40 112.3(7) . . ?
F6 C41 F5 105.9(7) . . ?
F6 C41 C40 112.2(8) . . ?
O5 C26 H26 125.4 . . ?
O5 C26 C27 109.2(9) . . ?
C27 C26 H26 125.4 . . ?
C9 C18 H18 119.7 . . ?
C9 C18 C17 120.7(8) . . ?
C17 C18 H18 119.7 . . ?
C12 C17 H17 119.8 . . ?
C18 C17 C12 120.5(8) . . ?
C18 C17 H17 119.8 . . ?
C26 C27 H27A 109.5 . . ?
C26 C27 H27B 109.5 . . ?
C26 C27 C28 110.9(10) . . ?
H27A C27 H27B 108.0 . . ?
C28 C27 H27A 109.5 . . ?
C28 C27 H27B 109.5 . . ?
O3 C13 H13A 109.8 . . ?
O3 C13 H13B 109.8 . . ?
O3 C13 C14 109.5(8) . . ?
H13A C13 H13B 108.2 . . ?
C14 C13 H13A 109.8 . . ?
C14 C13 H13B 109.8 . . ?
C13 C14 H14A 108.7 . . ?
C13 C14 H14B 108.7 . . ?
C13 C14 C15 114.0(9) . . ?
H14A C14 H14B 107.6 . . ?
C15 C14 H14A 108.7 . . ?
C15 C14 H14B 108.7 . . ?
C27 C28 H28A 110.0 . . ?
C27 C28 H28B 110.0 . . ?
H28A C28 H28B 108.4 . . ?
C29 C28 C27 108.4(14) . . ?
C29 C28 H28A 110.0 . . ?
C29 C28 H28B 110.0 . . ?
C14 C15 H15A 108.8 . . ?
C14 C15 H15B 108.8 . . ?
H15A C15 H15B 107.7 . . ?
C16 C15 C14 113.9(13) . . ?
C16 C15 H15A 108.8 . . ?
C16 C15 H15B 108.8 . . ?
C15 C16 H16A 109.5 . . ?
C15 C16 H16B 109.5 . . ?
C15 C16 H16C 109.5 . . ?
H16A C16 H16B 109.5 . . ?
H16A C16 H16C 109.5 . . ?
H16B C16 H16C 109.5 . . ?
C28 C29 H29A 109.5 . . ?
C28 C29 H29B 109.5 . . ?
C28 C29 H29C 109.5 . . ?
H29A C29 H29B 109.5 . . ?
H29A C29 H29C 109.5 . . ?
H29B C29 H29C 109.5 . . ?
C67 O10 C68 117.1(7) . . ?
C54 O8 C55 118.2(7) . . ?
C63 N11 C62 116.9(6) . . ?
C63 N11 C74 126.1(6) . . ?
C74 N11 C62 115.5(6) . . ?
C50 N9 C61 118.6(6) . . ?
C50 N9 C49 122.7(6) . . ?
C61 N9 C49 117.7(6) . . ?
C47 N8 H8 119.5 . . ?
C47 N8 C48 121.0(7) . . ?
C48 N8 H8 119.5 . . ?
C64 N12 H12 117.0 . . ?
C63 N12 H12 117.0 . . ?
C63 N12 C64 126.1(6) . . ?
C47 N7 H7 116.5 . . ?
C47 N7 C46 127.1(7) . . ?
C46 N7 H7 116.5 . . ?
C50 N10 H10 120.6 . . ?
C50 N10 C51 118.8(6) . . ?
C51 N10 H10 120.6 . . ?
O6 C47 N8 123.0(7) . . ?
O6 C47 N7 123.4(7) . . ?
N8 C47 N7 113.5(7) . . ?
C65 C64 N12 125.5(7) . . ?
C73 C64 N12 117.1(6) . . ?
C73 C64 C65 117.4(7) . . ?
O7 C50 N9 121.5(7) . . ?
O7 C50 N10 120.7(7) . . ?
N9 C50 N10 117.8(6) . . ?
O10 C67 C72 124.1(8) . . ?
O10 C67 C66 116.5(7) . . ?
C66 C67 C72 119.4(7) . . ?
O9 C63 N11 120.9(7) . . ?
O9 C63 N12 122.1(7) . . ?
N12 C63 N11 117.0(6) . . ?
C52 C51 N10 119.0(6) . . ?
C60 C51 N10 121.2(7) . . ?
C60 C51 C52 119.8(7) . . ?
C64 C65 H65 120.2 . . ?
C66 C65 C64 119.7(8) . . ?
C66 C65 H65 120.2 . . ?
C81 C46 N7 116.8(7) . . ?
C45 C46 N7 123.9(7) . . ?
C45 C46 C81 119.3(7) . . ?
C46 C81 H81 119.8 . . ?
C82 C81 C46 120.4(8) . . ?
C82 C81 H81 119.8 . . ?
N9 C61 H61A 109.1 . . ?
N9 C61 H61B 109.1 . . ?
N9 C61 C62 112.4(6) . . ?
H61A C61 H61B 107.8 . . ?
C62 C61 H61A 109.1 . . ?
C62 C61 H61B 109.1 . . ?
C64 C73 H73 118.2 . . ?
C64 C73 C72 123.6(7) . . ?
C72 C73 H73 118.2 . . ?
N11 C62 C61 111.1(6) . . ?
N11 C62 H62A 109.4 . . ?
N11 C62 H62B 109.4 . . ?
C61 C62 H62A 109.4 . . ?
C61 C62 H62B 109.4 . . ?
H62A C62 H62B 108.0 . . ?
C67 C72 H72 120.9 . . ?
C73 C72 C67 118.1(8) . . ?
C73 C72 H72 120.9 . . ?
C67 C66 H66 119.1 . . ?
C65 C66 C67 121.8(7) . . ?
C65 C66 H66 119.1 . . ?
C80 C79 H79 119.6 . . ?
C78 C79 H79 119.6 . . ?
C78 C79 C80 120.8(8) . . ?
N9 C49 H49A 108.7 . . ?
N9 C49 H49B 108.7 . . ?
N9 C49 C48 114.1(6) . . ?
H49A C49 H49B 107.6 . . ?
C48 C49 H49A 108.7 . . ?
C48 C49 H49B 108.7 . . ?
N11 C74 H74A 109.0 . . ?
N11 C74 H74B 109.0 . . ?
N11 C74 C75 112.7(6) . . ?
H74A C74 H74B 107.8 . . ?
C75 C74 H74A 109.0 . . ?
C75 C74 H74B 109.0 . . ?
C75 C76 H76 120.3 . . ?
C77 C76 H76 120.3 . . ?
C77 C76 C75 119.4(8) . . ?
C46 C45 H45 120.2 . . ?
C44 C45 C46 119.5(8) . . ?
C44 C45 H45 120.2 . . ?
F7 C43 F8 105.9(7) . . ?
F7 C43 F9 107.6(7) . . ?
F7 C43 C44 112.8(7) . . ?
F8 C43 C44 110.9(7) . . ?
F9 C43 F8 106.2(7) . . ?
F9 C43 C44 112.9(7) . . ?
C79 C80 H80 119.8 . . ?
C75 C80 C79 120.5(7) . . ?
C75 C80 H80 119.8 . . ?
C52 C53 H53 120.5 . . ?
C54 C53 H53 120.5 . . ?
C54 C53 C52 119.1(8) . . ?
C51 C52 C53 120.5(7) . . ?
C51 C52 H52 119.8 . . ?
C53 C52 H52 119.8 . . ?
C79 C78 H78 120.5 . . ?
C79 C78 C77 118.9(7) . . ?
C77 C78 H78 120.5 . . ?
O10 C68 H68A 109.9 . . ?
O10 C68 H68B 109.9 . . ?
O10 C68 C69 108.8(7) . . ?
H68A C68 H68B 108.3 . . ?
C69 C68 H68A 109.9 . . ?
C69 C68 H68B 109.9 . . ?
C82 C84 H84 120.4 . . ?
C44 C84 H84 120.4 . . ?
C44 C84 C82 119.3(7) . . ?
N8 C48 C49 113.2(6) . . ?
N8 C48 H48A 108.9 . . ?
N8 C48 H48B 108.9 . . ?
C49 C48 H48A 108.9 . . ?
C49 C48 H48B 108.9 . . ?
H48A C48 H48B 107.7 . . ?
C81 C82 C83 119.8(8) . . ?
C84 C82 C81 120.0(8) . . ?
C84 C82 C83 120.2(8) . . ?
C68 C69 H69A 108.9 . . ?
C68 C69 H69B 108.9 . . ?
H69A C69 H69B 107.7 . . ?
C70 C69 C68 113.3(8) . . ?
C70 C69 H69A 108.9 . . ?
C70 C69 H69B 108.9 . . ?
C76 C75 C74 118.7(7) . . ?
C80 C75 C74 121.8(7) . . ?
C80 C75 C76 119.5(7) . . ?
C45 C44 C43 117.9(8) . . ?
C84 C44 C45 121.5(8) . . ?
C84 C44 C43 120.5(7) . . ?
C76 C77 H77 119.6 . . ?
C78 C77 C76 120.9(7) . . ?
C78 C77 H77 119.6 . . ?
C51 C60 H60 119.8 . . ?
C51 C60 C59 120.4(8) . . ?
C59 C60 H60 119.8 . . ?
O8 C54 C59 115.1(7) . . ?
C53 C54 O8 124.8(8) . . ?
C53 C54 C59 120.0(7) . . ?
C60 C59 C54 120.1(8) . . ?
C60 C59 H59 119.9 . . ?
C54 C59 H59 119.9 . . ?
F10 C83 F12 102.7(8) . . ?
F10 C83 C82 112.4(9) . . ?
F11 C83 F10 107.3(8) . . ?
F11 C83 F12 106.5(9) . . ?
F11 C83 C82 114.6(8) . . ?
F12 C83 C82 112.4(8) . . ?
C69 C70 H70A 108.8 . . ?
C69 C70 H70B 108.8 . . ?
C69 C70 C71 113.9(9) . . ?
H70A C70 H70B 107.7 . . ?
C71 C70 H70A 108.8 . . ?
C71 C70 H70B 108.8 . . ?
O8 C55 H55A 110.3 . . ?
O8 C55 H55B 110.3 . . ?
O8 C55 C56 107.1(7) . . ?
H55A C55 H55B 108.5 . . ?
C56 C55 H55A 110.3 . . ?
C56 C55 H55B 110.3 . . ?
C55 C56 H56A 109.0 . . ?
C55 C56 H56B 109.0 . . ?
H56A C56 H56B 107.8 . . ?
C57 C56 C55 112.9(8) . . ?
C57 C56 H56A 109.0 . . ?
C57 C56 H56B 109.0 . . ?
C70 C71 H71A 109.5 . . ?
C70 C71 H71B 109.5 . . ?
C70 C71 H71C 109.5 . . ?
H71A C71 H71B 109.5 . . ?
H71A C71 H71C 109.5 . . ?
H71B C71 H71C 109.5 . . ?
C56 C57 H57A 108.8 . . ?
C56 C57 H57B 108.8 . . ?
C56 C57 C58 113.6(9) . . ?
H57A C57 H57B 107.7 . . ?
C58 C57 H57A 108.8 . . ?
C58 C57 H57B 108.8 . . ?
C57 C58 H58A 109.5 . . ?
C57 C58 H58B 109.5 . . ?
C57 C58 H58C 109.5 . . ?
H58A C58 H58B 109.5 . . ?
H58A C58 H58C 109.5 . . ?
H58B C58 H58C 109.5 . . ?

loop_
_geom_bond_atom_site_label_1
_geom_bond_atom_site_label_2
_geom_bond_distance
_geom_bond_site_symmetry_2
_geom_bond_publ_flag
F1 C1 1.338(10) . ?
F4 C41 1.322(9) . ?
F2 C1 1.344(9) . ?
F3 C1 1.336(10) . ?
F5 C41 1.343(11) . ?
F6 C41 1.337(11) . ?
O1 C5 1.204(9) . ?
O2 C8 1.229(8) . ?
O4 C21 1.234(9) . ?
O5 C25 1.356(10) . ?
O5 C26 1.416(12) . ?
O3 C12 1.362(10) . ?
O3 C13 1.423(12) . ?
N1 H1 0.8800 . ?
N1 C5 1.384(10) . ?
N1 C4 1.385(9) . ?
N4 H4 0.8800 . ?
N4 C8 1.366(10) . ?
N4 C9 1.427(10) . ?
N3 C8 1.368(9) . ?
N3 C19 1.469(10) . ?
N3 C7 1.452(9) . ?
N5 C21 1.385(9) . ?
N5 C20 1.458(10) . ?
N5 C32 1.453(9) . ?
N6 H6 0.8800 . ?
N6 C21 1.349(10) . ?
N6 C22 1.446(10) . ?
N2 H2 0.8800 . ?
N2 C5 1.374(9) . ?
N2 C6 1.449(10) . ?
C9 C10 1.376(12) . ?
C9 C18 1.364(11) . ?
C22 C23 1.386(11) . ?
C22 C31 1.392(12) . ?
C19 H19A 0.9900 . ?
C19 H19B 0.9900 . ?
C19 C20 1.540(10) . ?
C1 C2 1.495(11) . ?
C6 H6A 0.9900 . ?
C6 H6B 0.9900 . ?
C6 C7 1.521(9) . ?
C7 H7A 0.9900 . ?
C7 H7B 0.9900 . ?
C23 H23 0.9500 . ?
C23 C24 1.394(12) . ?
C31 H31 0.9500 . ?
C31 C30 1.367(11) . ?
C10 H10A 0.9500 . ?
C10 C11 1.387(11) . ?
C20 H20A 0.9900 . ?
C20 H20B 0.9900 . ?
C25 C30 1.407(11) . ?
C25 C24 1.392(13) . ?
C33 C34 1.380(10) . ?
C33 C32 1.514(10) . ?
C33 C38 1.401(11) . ?
C4 C3 1.404(10) . ?
C4 C39 1.391(12) . ?
C30 H30 0.9500 . ?
C40 C42 1.375(11) . ?
C40 C39 1.384(11) . ?
C40 C41 1.502(13) . ?
C34 H34 0.9500 . ?
C34 C35 1.379(11) . ?
C32 H32A 0.9900 . ?
C32 H32B 0.9900 . ?
C24 H24 0.9500 . ?
C3 H3 0.9500 . ?
C3 C2 1.399(11) . ?
C2 C42 1.372(12) . ?
C42 H42 0.9500 . ?
C37 H37 0.9500 . ?
C37 C38 1.381(11) . ?
C37 C36 1.371(11) . ?
C11 H11 0.9500 . ?
C11 C12 1.385(11) . ?
C39 H39 0.9500 . ?
C38 H38 0.9500 . ?
C36 H36 0.9500 . ?
C36 C35 1.381(13) . ?
C12 C17 1.389(12) . ?
C35 H35 0.9500 . ?
C26 H26 0.9500 . ?
C26 C27 1.491(12) . ?
C18 H18 0.9500 . ?
C18 C17 1.373(12) . ?
C17 H17 0.9500 . ?
C27 H27A 0.9900 . ?
C27 H27B 0.9900 . ?
C27 C28 1.541(19) . ?
C13 H13A 0.9900 . ?
C13 H13B 0.9900 . ?
C13 C14 1.499(13) . ?
C14 H14A 0.9900 . ?
C14 H14B 0.9900 . ?
C14 C15 1.499(16) . ?
C28 H28A 0.9900 . ?
C28 H28B 0.9900 . ?
C28 C29 1.524(19) . ?
C15 H15A 0.9900 . ?
C15 H15B 0.9900 . ?
C15 C16 1.46(2) . ?
C16 H16A 0.9800 . ?
C16 H16B 0.9800 . ?
C16 H16C 0.9800 . ?
C29 H29A 0.9800 . ?
C29 H29B 0.9800 . ?
C29 H29C 0.9800 . ?
F7 C43 1.326(11) . ?
F8 C43 1.354(11) . ?
F9 C43 1.341(10) . ?
F10 C83 1.343(12) . ?
F11 C83 1.303(11) . ?
F12 C83 1.355(13) . ?
O6 C47 1.240(9) . ?
O9 C63 1.223(9) . ?
O7 C50 1.240(9) . ?
O10 C67 1.369(9) . ?
O10 C68 1.434(11) . ?
O8 C54 1.379(10) . ?
O8 C55 1.393(11) . ?
N11 C63 1.374(10) . ?
N11 C62 1.462(10) . ?
N11 C74 1.442(9) . ?
N9 C50 1.361(10) . ?
N9 C61 1.457(10) . ?
N9 C49 1.470(10) . ?
N8 H8 0.8800 . ?
N8 C47 1.344(9) . ?
N8 C48 1.423(10) . ?
N12 H12 0.8800 . ?
N12 C64 1.413(10) . ?
N12 C63 1.373(10) . ?
N7 H7 0.8800 . ?
N7 C47 1.373(11) . ?
N7 C46 1.409(10) . ?
N10 H10 0.8800 . ?
N10 C50 1.372(10) . ?
N10 C51 1.429(9) . ?
C64 C65 1.407(10) . ?
C64 C73 1.377(11) . ?
C67 C72 1.390(11) . ?
C67 C66 1.385(12) . ?
C51 C52 1.376(11) . ?
C51 C60 1.368(11) . ?
C65 H65 0.9500 . ?
C65 C66 1.375(11) . ?
C46 C81 1.397(12) . ?
C46 C45 1.388(11) . ?
C81 H81 0.9500 . ?
C81 C82 1.386(12) . ?
C61 H61A 0.9900 . ?
C61 H61B 0.9900 . ?
C61 C62 1.502(10) . ?
C73 H73 0.9500 . ?
C73 C72 1.384(11) . ?
C62 H62A 0.9900 . ?
C62 H62B 0.9900 . ?
C72 H72 0.9500 . ?
C66 H66 0.9500 . ?
C79 H79 0.9500 . ?
C79 C80 1.389(11) . ?
C79 C78 1.376(11) . ?
C49 H49A 0.9900 . ?
C49 H49B 0.9900 . ?
C49 C48 1.516(10) . ?
C74 H74A 0.9900 . ?
C74 H74B 0.9900 . ?
C74 C75 1.518(10) . ?
C76 H76 0.9500 . ?
C76 C75 1.400(10) . ?
C76 C77 1.391(11) . ?
C45 H45 0.9500 . ?
C45 C44 1.382(11) . ?
C43 C44 1.501(12) . ?
C80 H80 0.9500 . ?
C80 C75 1.366(12) . ?
C53 H53 0.9500 . ?
C53 C52 1.404(11) . ?
C53 C54 1.366(11) . ?
C52 H52 0.9500 . ?
C78 H78 0.9500 . ?
C78 C77 1.381(13) . ?
C68 H68A 0.9900 . ?
C68 H68B 0.9900 . ?
C68 C69 1.504(12) . ?
C84 H84 0.9500 . ?
C84 C82 1.385(12) . ?
C84 C44 1.379(13) . ?
C48 H48A 0.9900 . ?
C48 H48B 0.9900 . ?
C82 C83 1.467(13) . ?
C69 H69A 0.9900 . ?
C69 H69B 0.9900 . ?
C69 C70 1.502(14) . ?
C77 H77 0.9500 . ?
C60 H60 0.9500 . ?
C60 C59 1.375(12) . ?
C54 C59 1.393(13) . ?
C59 H59 0.9500 . ?
C70 H70A 0.9900 . ?
C70 H70B 0.9900 . ?
C70 C71 1.513(15) . ?
C55 H55A 0.9900 . ?
C55 H55B 0.9900 . ?
C55 C56 1.524(12) . ?
C56 H56A 0.9900 . ?
C56 H56B 0.9900 . ?
C56 C57 1.481(14) . ?
C71 H71A 0.9800 . ?
C71 H71B 0.9800 . ?
C71 H71C 0.9800 . ?
C57 H57A 0.9900 . ?
C57 H57B 0.9900 . ?
C57 C58 1.517(13) . ?
C58 H58A 0.9800 . ?
C58 H58B 0.9800 . ?
C58 H58C 0.9800 . ?

loop_
_geom_torsion_atom_site_label_1
_geom_torsion_atom_site_label_2
_geom_torsion_atom_site_label_3
_geom_torsion_atom_site_label_4
_geom_torsion
_geom_torsion_site_symmetry_1
_geom_torsion_site_symmetry_2
_geom_torsion_site_symmetry_3
_geom_torsion_site_symmetry_4
_geom_torsion_publ_flag
F1 C1 C2 C3 -58.9(10) . . . . ?
F1 C1 C2 C42 123.0(8) . . . . ?
F2 C1 C2 C3 179.8(7) . . . . ?
F2 C1 C2 C42 1.7(11) . . . . ?
F3 C1 C2 C3 60.0(10) . . . . ?
F3 C1 C2 C42 -118.0(8) . . . . ?
O5 C25 C30 C31 -175.7(8) . . . . ?
O5 C25 C24 C23 176.7(7) . . . . ?
O5 C26 C27 C28 175.3(10) . . . . ?
O3 C12 C17 C18 179.1(9) . . . . ?
O3 C13 C14 C15 -52.0(14) . . . . ?
N1 C4 C3 C2 179.0(7) . . . . ?
N1 C4 C39 C40 -178.9(7) . . . . ?
N4 C9 C10 C11 -179.8(7) . . . . ?
N4 C9 C18 C17 179.7(8) . . . . ?
N3 C19 C20 N5 -175.0(6) . . . . ?
N6 C22 C23 C24 -176.9(7) . . . . ?
N6 C22 C31 C30 177.7(7) . . . . ?
N2 C6 C7 N3 -56.8(8) . . . . ?
C8 N4 C9 C10 -86.4(9) . . . . ?
C8 N4 C9 C18 96.3(9) . . . . ?
C8 N3 C19 C20 -81.7(8) . . . . ?
C8 N3 C7 C6 -80.1(8) . . . . ?
C9 N4 C8 O2 -8.0(10) . . . . ?
C9 N4 C8 N3 171.2(7) . . . . ?
C9 C10 C11 C12 0.8(13) . . . . ?
C9 C18 C17 C12 -0.7(15) . . . . ?
C21 N5 C20 C19 94.1(7) . . . . ?
C21 N5 C32 C33 87.3(9) . . . . ?
C21 N6 C22 C23 11.2(12) . . . . ?
C21 N6 C22 C31 -168.9(7) . . . . ?
C22 N6 C21 O4 -7.3(11) . . . . ?
C22 N6 C21 N5 170.0(6) . . . . ?
C22 C23 C24 C25 -1.2(12) . . . . ?
C22 C31 C30 C25 -0.5(13) . . . . ?
C5 N1 C4 C3 20.8(12) . . . . ?
C5 N1 C4 C39 -160.2(7) . . . . ?
C5 N2 C6 C7 -166.0(6) . . . . ?
C19 N3 C8 O2 -4.8(10) . . . . ?
C19 N3 C8 N4 176.0(6) . . . . ?
C19 N3 C7 C6 109.5(7) . . . . ?
C1 C2 C42 C40 177.3(7) . . . . ?
C6 N2 C5 O1 6.7(11) . . . . ?
C6 N2 C5 N1 -173.2(6) . . . . ?
C7 N3 C8 O2 -175.3(6) . . . . ?
C7 N3 C8 N4 5.5(10) . . . . ?
C7 N3 C19 C20 89.3(7) . . . . ?
C23 C22 C31 C30 -2.4(12) . . . . ?
C31 C22 C23 C24 3.2(12) . . . . ?
C10 C9 C18 C17 2.4(13) . . . . ?
C10 C11 C12 O3 -179.2(8) . . . . ?
C10 C11 C12 C17 0.9(13) . . . . ?
C20 N5 C21 O4 -7.0(9) . . . . ?
C20 N5 C21 N6 175.6(6) . . . . ?
C20 N5 C32 C33 -75.1(8) . . . . ?
C25 O5 C26 C27 170.9(8) . . . . ?
C33 C34 C35 C36 -1.5(13) . . . . ?
C4 N1 C5 O1 3.9(12) . . . . ?
C4 N1 C5 N2 -176.2(7) . . . . ?
C4 C3 C2 C1 -177.9(7) . . . . ?
C4 C3 C2 C42 0.2(12) . . . . ?
C30 C25 C24 C23 -1.7(13) . . . . ?
C34 C33 C32 N5 159.5(7) . . . . ?
C34 C33 C38 C37 -0.4(12) . . . . ?
C32 N5 C21 O4 -169.3(6) . . . . ?
C32 N5 C21 N6 13.3(10) . . . . ?
C32 N5 C20 C19 -101.7(7) . . . . ?
C32 C33 C34 C35 178.8(8) . . . . ?
C32 C33 C38 C37 -178.2(7) . . . . ?
C24 C25 C30 C31 2.6(12) . . . . ?
C3 C4 C39 C40 0.1(12) . . . . ?
C3 C2 C42 C40 -0.6(12) . . . . ?
C42 C40 C39 C4 -0.5(13) . . . . ?
C42 C40 C41 F4 22.2(12) . . . . ?
C42 C40 C41 F5 142.9(8) . . . . ?
C42 C40 C41 F6 -97.9(9) . . . . ?
C37 C36 C35 C34 1.4(13) . . . . ?
C11 C12 C17 C18 -1.0(15) . . . . ?
C39 C4 C3 C2 0.1(11) . . . . ?
C39 C40 C42 C2 0.8(12) . . . . ?
C39 C40 C41 F4 -159.3(8) . . . . ?
C39 C40 C41 F5 -38.7(11) . . . . ?
C39 C40 C41 F6 80.6(10) . . . . ?
C38 C33 C34 C35 1.0(12) . . . . ?
C38 C33 C32 N5 -22.7(10) . . . . ?
C38 C37 C36 C35 -0.9(13) . . . . ?
C36 C37 C38 C33 0.4(12) . . . . ?
C12 O3 C13 C14 178.2(9) . . . . ?
C41 C40 C42 C2 179.2(8) . . . . ?
C41 C40 C39 C4 -179.0(8) . . . . ?
C26 O5 C25 C30 5.4(12) . . . . ?
C26 O5 C25 C24 -173.0(8) . . . . ?
C26 C27 C28 C29 -176.4(12) . . . . ?
C18 C9 C10 C11 -2.5(12) . . . . ?
C13 O3 C12 C11 1.2(13) . . . . ?
C13 O3 C12 C17 -178.9(9) . . . . ?
C13 C14 C15 C16 -55.2(16) . . . . ?
F7 C43 C44 C45 58.2(10) . . . . ?
F7 C43 C44 C84 -124.3(9) . . . . ?
F8 C43 C44 C45 -60.4(10) . . . . ?
F8 C43 C44 C84 117.1(9) . . . . ?
F9 C43 C44 C45 -179.5(7) . . . . ?
F9 C43 C44 C84 -2.0(12) . . . . ?
O10 C67 C72 C73 178.3(7) . . . . ?
O10 C67 C66 C65 -179.1(7) . . . . ?
O10 C68 C69 C70 -172.8(8) . . . . ?
O8 C54 C59 C60 -174.8(9) . . . . ?
O8 C55 C56 C57 -174.0(9) . . . . ?
N11 C74 C75 C76 -157.5(7) . . . . ?
N11 C74 C75 C80 21.9(10) . . . . ?
N9 C61 C62 N11 179.2(6) . . . . ?
N9 C49 C48 N8 56.7(9) . . . . ?
N12 C64 C65 C66 -180.0(7) . . . . ?
N12 C64 C73 C72 179.3(7) . . . . ?
N7 C46 C81 C82 179.8(8) . . . . ?
N7 C46 C45 C44 179.6(7) . . . . ?
N10 C51 C52 C53 -177.9(7) . . . . ?
N10 C51 C60 C59 178.0(9) . . . . ?
C47 N8 C48 C49 162.3(7) . . . . ?
C47 N7 C46 C81 160.4(8) . . . . ?
C47 N7 C46 C45 -20.7(12) . . . . ?
C64 N12 C63 O9 7.3(11) . . . . ?
C64 N12 C63 N11 -171.5(7) . . . . ?
C64 C65 C66 C67 0.5(12) . . . . ?
C64 C73 C72 C67 1.3(12) . . . . ?
C50 N9 C61 C62 80.0(9) . . . . ?
C50 N9 C49 C48 83.9(9) . . . . ?
C50 N10 C51 C52 92.6(9) . . . . ?
C50 N10 C51 C60 -86.5(10) . . . . ?
C67 O10 C68 C69 -169.7(7) . . . . ?
C63 N11 C62 C61 -94.6(8) . . . . ?
C63 N11 C74 C75 -89.0(9) . . . . ?
C63 N12 C64 C65 -15.5(12) . . . . ?
C63 N12 C64 C73 166.6(7) . . . . ?
C51 N10 C50 O7 4.9(11) . . . . ?
C51 N10 C50 N9 -172.4(7) . . . . ?
C51 C60 C59 C54 -1.2(15) . . . . ?
C65 C64 C73 C72 1.3(12) . . . . ?
C46 N7 C47 O6 -3.5(12) . . . . ?
C46 N7 C47 N8 179.0(7) . . . . ?
C46 C81 C82 C84 0.1(13) . . . . ?
C46 C81 C82 C83 -179.9(8) . . . . ?
C46 C45 C44 C43 178.8(7) . . . . ?
C46 C45 C44 C84 1.3(12) . . . . ?
C81 C46 C45 C44 -1.5(12) . . . . ?
C81 C82 C83 F10 -74.9(12) . . . . ?
C81 C82 C83 F11 162.1(9) . . . . ?
C81 C82 C83 F12 40.3(12) . . . . ?
C61 N9 C50 O7 5.6(10) . . . . ?
C61 N9 C50 N10 -177.2(6) . . . . ?
C61 N9 C49 C48 -107.9(7) . . . . ?
C73 C64 C65 C66 -2.1(11) . . . . ?
C62 N11 C63 O9 6.2(10) . . . . ?
C62 N11 C63 N12 -175.1(6) . . . . ?
C62 N11 C74 C75 76.5(8) . . . . ?
C72 C67 C66 C65 2.1(12) . . . . ?
C66 C67 C72 C73 -2.9(11) . . . . ?
C79 C80 C75 C74 178.7(7) . . . . ?
C79 C80 C75 C76 -1.9(12) . . . . ?
C79 C78 C77 C76 0.2(13) . . . . ?
C49 N9 C50 O7 173.7(6) . . . . ?
C49 N9 C50 N10 -9.1(10) . . . . ?
C49 N9 C61 C62 -88.7(8) . . . . ?
C74 N11 C63 O9 171.5(6) . . . . ?
C74 N11 C63 N12 -9.8(10) . . . . ?
C74 N11 C62 C61 98.5(7) . . . . ?
C45 C46 C81 C82 0.8(12) . . . . ?
C80 C79 C78 C77 -0.6(13) . . . . ?
C53 C54 C59 C60 3.5(16) . . . . ?
C52 C51 C60 C59 -1.1(13) . . . . ?
C52 C53 C54 O8 174.7(9) . . . . ?
C52 C53 C54 C59 -3.4(14) . . . . ?
C78 C79 C80 C75 1.4(12) . . . . ?
C68 O10 C67 C72 -7.6(11) . . . . ?
C68 O10 C67 C66 173.7(7) . . . . ?
C68 C69 C70 C71 -64.9(11) . . . . ?
C84 C82 C83 F10 105.0(10) . . . . ?
C84 C82 C83 F11 -17.9(14) . . . . ?
C84 C82 C83 F12 -139.8(9) . . . . ?
C48 N8 C47 O6 -5.4(11) . . . . ?
C48 N8 C47 N7 172.1(7) . . . . ?
C82 C84 C44 C45 -0.4(13) . . . . ?
C82 C84 C44 C43 -177.8(8) . . . . ?
C75 C76 C77 C78 -0.7(13) . . . . ?
C44 C84 C82 C81 -0.3(13) . . . . ?
C44 C84 C82 C83 179.7(9) . . . . ?
C77 C76 C75 C74 -179.0(7) . . . . ?
C77 C76 C75 C80 1.6(12) . . . . ?
C60 C51 C52 C53 1.1(12) . . . . ?
C54 O8 C55 C56 -175.1(9) . . . . ?
C54 C53 C52 C51 1.1(13) . . . . ?
C55 O8 C54 C53 -3.9(14) . . . . ?
C55 O8 C54 C59 174.3(9) . . . . ?
C55 C56 C57 C58 179.7(10) . . . . ?

loop_
_twin_individual_id
_twin_individual_mass_fraction_refined
_oxdiff_twin_reflns_isolated
_oxdiff_twin_reflns_overlapped
_twin_individual_twin_lattice_type
_twin_individual_twin_matrix_11
_twin_individual_twin_matrix_12
_twin_individual_twin_matrix_13
_twin_individual_twin_matrix_21
_twin_individual_twin_matrix_22
_twin_individual_twin_matrix_23
_twin_individual_twin_matrix_31
_twin_individual_twin_matrix_32
_twin_individual_twin_matrix_33
1 0.288(3) 12403 28627 ref 1.0000 0.0000 0.0000 0.0000 1.0000 0.0000 0.0000 0.0000 1.0000
2 0.1518(15) 18847 23177 nmt -0.9984 -0.0031 0.0231 0.0180 -1.0023 0.1307 0.1064 -0.0431 1.0014
3 0.317(2) 14207 26847 nmt -1.0001 0.0008 -0.0002 -0.0012 -0.9999 0.1635 -0.0019 -0.0057 1.0003
4 0.243(2) 16947 24928 nmt 0.9986 0.0032 0.0226 -0.0179 1.0023 -0.0331 -0.1074 0.0393 0.9946
